data_7000165
loop_
_publ_author_name
'Grachova, Elena V.'
'Jutzi, Peter'
'Neumann, Beate'
'Stammler, Hans-Georg'

_publ_section_title
;
 Novel rhodium and ruthenium carbonyl cluster complexes with face- and
 edge-bridging GaCp* ligands. Synthesis and structural characterization
 of the Rh6(CO)12(mu3-GaCp*)4 and
 Ru6(eta6-C)(mu2-CO)(CO)13(mu3-GaCp*)2(mu2-GaCp*) clusters.
;
_journal_issue 22
_journal_name_full 'Dalton transactions (Cambridge, England : 2003)'
_journal_page_first 3614
_journal_page_last 3616
_journal_paper_doi 10.1039/b513015h
_journal_year 2005
_chemical_formula_moiety 'C48 H52 Ga3 O14 Ru6'
_chemical_formula_sum 'C48 H52 Ga3 O14 Ru6'
_chemical_formula_weight 1668.48
_chemical_name_systematic ?
_space_group_IT_number 2
_symmetry_cell_setting triclinic
_symmetry_space_group_name_Hall '-P 1'
_symmetry_space_group_name_H-M 'P -1'
_atom_sites_solution_hydrogens geom
_atom_sites_solution_primary direct
_atom_sites_solution_secondary difmap
_audit_creation_method SHELXL-97
_cell_angle_alpha 104.97(4)
_cell_angle_beta 97.75(5)
_cell_angle_gamma 91.00(5)
_cell_formula_units_Z 2
_cell_length_a 11.796(7)
_cell_length_b 11.878(6)
_cell_length_c 20.135(12)
_cell_measurement_reflns_used 28
_cell_measurement_temperature 100(2)
_cell_measurement_theta_max 12.691
_cell_measurement_theta_min 3.231
_cell_volume 2696(3)
_computing_cell_refinement 'Dirax/lsq (Duisenberg & Schreurs, 1989-2000)'
_computing_data_collection KappaCCD
_computing_data_reduction 'EVALCCD (Duisenberg,1998,Thesis.Utrecht University.'
_computing_molecular_graphics 'SHELXTL-PLUS (1990)'
_computing_publication_material 'SHELXL-97 (Sheldrick, 1997)'
_computing_structure_refinement 'SHELXL-97 (Sheldrick, 1997)'
_computing_structure_solution 'SHELXS-97 (Sheldrick, 1990)'
_diffrn_ambient_temperature 100(2)
_diffrn_measured_fraction_theta_full 0.998
_diffrn_measured_fraction_theta_max 0.998
_diffrn_measurement_device_type KappaCCD
_diffrn_measurement_method 'CCD; rotation images; thick slices'
_diffrn_radiation_monochromator graphite
_diffrn_radiation_source 'fine-focus sealed tube'
_diffrn_radiation_type MoK\a
_diffrn_radiation_wavelength 0.71073
_diffrn_reflns_av_R_equivalents 0.0861
_diffrn_reflns_av_sigmaI/netI 0.0654
_diffrn_reflns_limit_h_max 15
_diffrn_reflns_limit_h_min -15
_diffrn_reflns_limit_k_max 15
_diffrn_reflns_limit_k_min -15
_diffrn_reflns_limit_l_max 26
_diffrn_reflns_limit_l_min -26
_diffrn_reflns_number 78183
_diffrn_reflns_theta_full 27.50
_diffrn_reflns_theta_max 27.50
_diffrn_reflns_theta_min 3.03
_exptl_absorpt_coefficient_mu 3.166
_exptl_absorpt_correction_T_max 1.000000
_exptl_absorpt_correction_T_min 0.607364
_exptl_absorpt_correction_type multi-scan
_exptl_absorpt_process_details 'SADABS - Bruker Nonius V2.06'
_exptl_crystal_colour 'dark red'
_exptl_crystal_density_diffrn 2.055
_exptl_crystal_density_method 'not measured'
_exptl_crystal_description plate
_exptl_crystal_F_000 1618
_exptl_crystal_size_max 0.15
_exptl_crystal_size_mid 0.13
_exptl_crystal_size_min 0.02
_refine_diff_density_max 2.052
_refine_diff_density_min -2.858
_refine_diff_density_rms 0.184
_refine_ls_extinction_method none
_refine_ls_goodness_of_fit_ref 1.069
_refine_ls_hydrogen_treatment mixed
_refine_ls_matrix_type full
_refine_ls_number_parameters 582
_refine_ls_number_reflns 12389
_refine_ls_number_restraints 9
_refine_ls_restrained_S_all 1.069
_refine_ls_R_factor_all 0.1121
_refine_ls_R_factor_gt 0.0579
_refine_ls_shift/su_max 0.001
_refine_ls_shift/su_mean 0.000
_refine_ls_structure_factor_coef Fsqd
_refine_ls_weighting_details 'calc w=1/[\s^2^(Fo^2^)+(0.0233P)^2^+28.7416P] where P=(Fo^2^+2Fc^2^)/3'
_refine_ls_weighting_scheme calc
_refine_ls_wR_factor_gt 0.1126
_refine_ls_wR_factor_ref 0.1374
_reflns_number_gt 7805
_reflns_number_total 12389
_reflns_threshold_expression >2sigma(I)
_cod_data_source_file b513015h.txt
_cod_data_source_block compound2
_cod_depositor_comments
;
The following automatic conversions were performed:
'_symmetry_cell_setting' value 'Triclinic' changed to 'triclinic'
according to '/home/saulius/struct/CIF-dictionaries/cif_core.dic'
dictionary named 'cif_core.dic' version 2.4.1 from 2010-06-29.

Automatic conversion script
Id: cif_fix_enum 1527 2010-12-29 10:47:43Z saulius 
;
_cod_original_cell_volume 2697(3)
_cod_database_code 7000165

loop_
_symmetry_equiv_pos_as_xyz
'x, y, z'
'-x, -y, -z'

loop_
_atom_site_label
_atom_site_type_symbol
_atom_site_fract_x
_atom_site_fract_y
_atom_site_fract_z
_atom_site_U_iso_or_equiv
_atom_site_adp_type
_atom_site_occupancy
_atom_site_symmetry_multiplicity
_atom_site_calc_flag
_atom_site_refinement_flags
_atom_site_disorder_assembly
_atom_site_disorder_group
Ru1 Ru 0.22734(6) 0.04958(6) 0.17743(3) 0.03763(18) Uani 1 1 d . A .
Ru2 Ru 0.28378(5) -0.12677(5) 0.24967(3) 0.02867(15) Uani 1 1 d . A .
Ru3 Ru 0.45523(6) 0.04146(6) 0.25103(3) 0.03231(16) Uani 1 1 d . A .
Ru4 Ru 0.30635(9) 0.23037(6) 0.30490(3) 0.0561(3) Uani 1 1 d . A .
Ru5 Ru 0.13103(6) 0.05768(8) 0.30415(3) 0.0494(2) Uani 1 1 d . A .
Ru6 Ru 0.36104(5) 0.05125(5) 0.37709(3) 0.02946(15) Uani 1 1 d . A .
Ga1 Ga 0.07726(8) -0.10230(12) 0.19049(5) 0.0550(3) Uani 1 1 d . . .
Ga2 Ga 0.39072(13) 0.20714(9) 0.19272(5) 0.0623(4) Uani 1 1 d . . .
Ga3 Ga 0.17619(10) 0.24858(9) 0.39555(5) 0.0510(3) Uani 1 1 d . . .
O1 O 0.0456(7) 0.1784(7) 0.1111(3) 0.079(3) Uani 1 1 d . . .
O2 O 0.2786(5) -0.0921(5) 0.0380(3) 0.0476(15) Uani 1 1 d . . .
O3 O 0.2363(7) -0.2895(7) 0.3364(4) 0.075(2) Uani 1 1 d . . .
O4 O 0.2800(6) -0.3158(5) 0.1162(3) 0.0513(16) Uani 1 1 d . . .
O5 O 0.6806(7) 0.1410(8) 0.3387(4) 0.088(3) Uani 1 1 d . . .
O6 O 0.5594(5) -0.0394(7) 0.1188(3) 0.0549(17) Uani 1 1 d . . .
O7 O 0.5292(5) -0.2040(6) 0.2464(3) 0.0494(16) Uani 1 1 d . . .
O8 O 0.4811(10) 0.4214(7) 0.3866(4) 0.095(3) Uani 1 1 d . A .
O9 O 0.1475(11) 0.3921(8) 0.2513(4) 0.122(5) Uani 1 1 d . A .
O10 O -0.0080(6) -0.0585(9) 0.3860(4) 0.083(3) Uani 1 1 d . A .
O11 O -0.0690(8) 0.1791(9) 0.2496(4) 0.113(4) Uani 1 1 d . A .
O12 O 0.2314(5) -0.0218(6) 0.4808(3) 0.0494(16) Uani 1 1 d . . .
O13 O 0.5451(6) -0.1100(6) 0.4087(3) 0.0591(19) Uani 1 1 d . . .
O14 O 0.5089(6) 0.2496(6) 0.4808(3) 0.0558(18) Uani 1 1 d . . .
C1 C 0.1152(9) 0.1288(9) 0.1349(4) 0.056(3) Uani 1 1 d . . .
C2 C 0.2576(7) -0.0378(8) 0.0904(4) 0.041(2) Uani 1 1 d . . .
C3 C 0.2565(8) -0.2299(8) 0.3031(5) 0.047(2) Uani 1 1 d . . .
C4 C 0.2770(7) -0.2460(7) 0.1661(4) 0.0380(19) Uani 1 1 d . . .
C5 C 0.5965(9) 0.1021(10) 0.3051(5) 0.059(3) Uani 1 1 d . . .
C6 C 0.5215(7) -0.0043(8) 0.1688(4) 0.039(2) Uani 1 1 d . . .
C7 C 0.4612(7) -0.1332(7) 0.2503(4) 0.0348(18) Uani 1 1 d . . .
C8 C 0.4130(13) 0.3495(9) 0.3561(5) 0.075(4) Uani 1 1 d . . .
C9 C 0.2117(14) 0.3346(10) 0.2721(5) 0.094(5) Uani 1 1 d . . .
C10 C 0.0436(8) -0.0138(12) 0.3551(5) 0.068(4) Uani 1 1 d . . .
C11 C 0.0050(10) 0.1303(12) 0.2710(5) 0.084(5) Uani 1 1 d . . .
C12 C 0.2749(7) 0.0102(7) 0.4411(4) 0.0385(19) Uani 1 1 d . . .
C13 C 0.4751(8) -0.0511(8) 0.3948(4) 0.042(2) Uani 1 1 d . . .
C14 C 0.4493(8) 0.1799(7) 0.4408(4) 0.0385(19) Uani 1 1 d . . .
C15 C 0.2920(7) 0.0530(7) 0.2766(4) 0.0355(18) Uani 1 1 d . . .
C16 C -0.1183(8) -0.1729(10) 0.1897(5) 0.052(2) Uani 1 1 d . . .
C17 C -0.0805(7) -0.1597(8) 0.1271(4) 0.042(2) Uani 1 1 d . . .
C18 C -0.0143(7) -0.2581(7) 0.1002(4) 0.0371(19) Uani 1 1 d . . .
C19 C -0.0090(8) -0.3267(8) 0.1478(5) 0.046(2) Uani 1 1 d . . .
C20 C -0.0711(8) -0.2741(10) 0.2016(5) 0.053(3) Uani 1 1 d . . .
C21 C -0.1996(8) -0.0984(12) 0.2299(6) 0.078(4) Uani 1 1 d . . .
H21A H -0.2184 -0.0332 0.2096 0.117 Uiso 1 1 calc R . .
H21B H -0.1640 -0.0679 0.2783 0.117 Uiso 1 1 calc R . .
H21C H -0.2698 -0.1451 0.2281 0.117 Uiso 1 1 calc R . .
C22 C -0.1349(8) -0.0825(8) 0.0845(5) 0.048(2) Uani 1 1 d . . .
H22A H -0.1756 -0.0222 0.1137 0.072 Uiso 1 1 calc R . .
H22B H -0.1890 -0.1295 0.0456 0.072 Uiso 1 1 calc R . .
H22C H -0.0753 -0.0454 0.0664 0.072 Uiso 1 1 calc R . .
C23 C 0.0268(8) -0.2859(8) 0.0313(4) 0.044(2) Uani 1 1 d . . .
H23A H 0.0112 -0.2217 0.0097 0.066 Uiso 1 1 calc R . .
H23B H -0.0133 -0.3579 0.0014 0.066 Uiso 1 1 calc R . .
H23C H 0.1094 -0.2964 0.0375 0.066 Uiso 1 1 calc R . .
C24 C 0.0516(11) -0.4384(9) 0.1424(6) 0.078(4) Uani 1 1 d . . .
H24A H 0.0421 -0.4683 0.1824 0.118 Uiso 1 1 calc R . .
H24B H 0.1333 -0.4234 0.1416 0.118 Uiso 1 1 calc R . .
H24C H 0.0188 -0.4961 0.0995 0.118 Uiso 1 1 calc R . .
C25 C -0.0846(10) -0.3221(12) 0.2633(6) 0.081(4) Uani 1 1 d . . .
H25A H -0.0432 -0.3938 0.2596 0.121 Uiso 1 1 calc R . .
H25B H -0.1660 -0.3393 0.2637 0.121 Uiso 1 1 calc R . .
H25C H -0.0532 -0.2641 0.3064 0.121 Uiso 1 1 calc R . .
C26 C 0.3964(8) 0.3347(7) 0.1349(4) 0.041(2) Uani 1 1 d . . .
C27 C 0.4777(7) 0.2489(7) 0.1094(4) 0.0341(18) Uani 1 1 d . . .
C28 C 0.5808(8) 0.2766(8) 0.1552(5) 0.046(2) Uani 1 1 d . . .
C29 C 0.5660(9) 0.3765(9) 0.2089(5) 0.053(3) Uani 1 1 d . . .
C30 C 0.4564(9) 0.4150(7) 0.1969(4) 0.048(2) Uani 1 1 d . . .
C31 C 0.2852(7) 0.3552(8) 0.0948(4) 0.040(2) Uani 1 1 d . . .
H31A H 0.2627 0.2874 0.0552 0.061 Uiso 1 1 calc R . .
H31B H 0.2947 0.4248 0.0780 0.061 Uiso 1 1 calc R . .
H31C H 0.2256 0.3669 0.1251 0.061 Uiso 1 1 calc R . .
C32 C 0.4588(7) 0.1639(7) 0.0390(4) 0.0387(19) Uani 1 1 d . . .
H32A H 0.3785 0.1625 0.0185 0.058 Uiso 1 1 calc R . .
H32B H 0.4774 0.0858 0.0435 0.058 Uiso 1 1 calc R . .
H32C H 0.5083 0.1877 0.0091 0.058 Uiso 1 1 calc R . .
C33 C 0.6907(8) 0.2154(11) 0.1486(6) 0.072(3) Uani 1 1 d . . .
H33A H 0.6793 0.1483 0.1077 0.107 Uiso 1 1 calc R . .
H33B H 0.7138 0.1885 0.1903 0.107 Uiso 1 1 calc R . .
H33C H 0.7507 0.2695 0.1436 0.107 Uiso 1 1 calc R . .
C34 C 0.6570(11) 0.4347(12) 0.2684(5) 0.088(4) Uani 1 1 d . . .
H34A H 0.7266 0.3909 0.2651 0.132 Uiso 1 1 calc R . .
H34B H 0.6295 0.4364 0.3125 0.132 Uiso 1 1 calc R . .
H34C H 0.6742 0.5147 0.2664 0.132 Uiso 1 1 calc R . .
C35 C 0.4075(12) 0.5219(8) 0.2373(5) 0.082(4) Uani 1 1 d . . .
H35A H 0.3283 0.5266 0.2166 0.123 Uiso 1 1 calc R . .
H35B H 0.4532 0.5911 0.2365 0.123 Uiso 1 1 calc R . .
H35C H 0.4089 0.5181 0.2855 0.123 Uiso 1 1 calc R . .
C36A C 0.0134(5) 0.3281(6) 0.4421(3) 0.029(3) Uiso 0.501(8) 1 d PG A 1
C37A C 0.0727(5) 0.4203(5) 0.4265(3) 0.029(3) Uiso 0.501(8) 1 d PG A 1
C38A C 0.1836(5) 0.4371(5) 0.4663(3) 0.029(3) Uiso 0.501(8) 1 d PG A 1
C39A C 0.1929(5) 0.3553(6) 0.5065(3) 0.028(3) Uiso 0.501(8) 1 d PG A 1
C40A C 0.0877(5) 0.2880(6) 0.4915(3) 0.032(4) Uiso 0.501(8) 1 d PG A 1
C41A C -0.1073(8) 0.2810(9) 0.4116(5) 0.048(5) Uiso 0.501(8) 1 d PG A 1
H41A H -0.1276 0.2173 0.4312 0.073 Uiso 0.501(8) 1 calc PR A 1
H41B H -0.1123 0.2518 0.3610 0.073 Uiso 0.501(8) 1 calc PR A 1
H41C H -0.1604 0.3435 0.4227 0.073 Uiso 0.501(8) 1 calc PR A 1
C42A C 0.0260(8) 0.4884(8) 0.3765(5) 0.036(4) Uiso 0.501(8) 1 d PG A 1
H42A H 0.0842 0.5474 0.3752 0.054 Uiso 0.501(8) 1 calc PR A 1
H42B H -0.0424 0.5270 0.3917 0.054 Uiso 0.501(8) 1 calc PR A 1
H42C H 0.0057 0.4354 0.3300 0.054 Uiso 0.501(8) 1 calc PR A 1
C43A C 0.2755(8) 0.5263(8) 0.4659(5) 0.044(4) Uiso 0.501(8) 1 d PG A 1
H43A H 0.3435 0.5192 0.4980 0.066 Uiso 0.501(8) 1 calc PR A 1
H43B H 0.2473 0.6047 0.4806 0.066 Uiso 0.501(8) 1 calc PR A 1
H43C H 0.2954 0.5131 0.4189 0.066 Uiso 0.501(8) 1 calc PR A 1
C44A C 0.2964(8) 0.3423(9) 0.5563(5) 0.039(4) Uiso 0.501(8) 1 d PG A 1
H44A H 0.3573 0.3998 0.5567 0.058 Uiso 0.501(8) 1 calc PR A 1
H44B H 0.3235 0.2635 0.5414 0.058 Uiso 0.501(8) 1 calc PR A 1
H44C H 0.2755 0.3551 0.6030 0.058 Uiso 0.501(8) 1 calc PR A 1
C45A C 0.0598(8) 0.1907(9) 0.5227(5) 0.048(5) Uiso 0.501(8) 1 d PG A 1
H45A H -0.0184 0.1586 0.5036 0.073 Uiso 0.501(8) 1 calc PR A 1
H45B H 0.0658 0.2208 0.5732 0.073 Uiso 0.501(8) 1 calc PR A 1
H45C H 0.1138 0.1292 0.5116 0.073 Uiso 0.501(8) 1 calc PR A 1
C36B C 0.0231(5) 0.3781(5) 0.4290(3) 0.026(3) Uiso 0.499(8) 1 d PG A 2
C37B C 0.1255(5) 0.4500(6) 0.4424(3) 0.028(3) Uiso 0.499(8) 1 d PG A 2
C38B C 0.2038(5) 0.4148(6) 0.4924(3) 0.029(3) Uiso 0.499(8) 1 d PG A 2
C39B C 0.1498(5) 0.3211(5) 0.5099(3) 0.027(3) Uiso 0.499(8) 1 d PG A 2
C40B C 0.0381(5) 0.2984(5) 0.4707(3) 0.025(3) Uiso 0.499(8) 1 d PG A 2
C41B C -0.0832(8) 0.3850(8) 0.3792(5) 0.041(4) Uiso 0.499(8) 1 d PG A 2
H41D H -0.0711 0.4477 0.3570 0.061 Uiso 0.499(8) 1 calc PR A 2
H41E H -0.1486 0.4014 0.4048 0.061 Uiso 0.499(8) 1 calc PR A 2
H41F H -0.0986 0.3106 0.3437 0.061 Uiso 0.499(8) 1 calc PR A 2
C42B C 0.1472(8) 0.5469(9) 0.4094(5) 0.048(5) Uiso 0.499(8) 1 d PG A 2
H42D H 0.0795 0.5532 0.3768 0.071 Uiso 0.499(8) 1 calc PR A 2
H42E H 0.2132 0.5299 0.3843 0.071 Uiso 0.499(8) 1 calc PR A 2
H42F H 0.1631 0.6207 0.4455 0.071 Uiso 0.499(8) 1 calc PR A 2
C43B C 0.3234(8) 0.4677(9) 0.5217(5) 0.051(5) Uiso 0.499(8) 1 d PG A 2
H43D H 0.3397 0.5312 0.5009 0.076 Uiso 0.499(8) 1 calc PR A 2
H43E H 0.3791 0.4077 0.5111 0.076 Uiso 0.499(8) 1 calc PR A 2
H43F H 0.3290 0.4985 0.5722 0.076 Uiso 0.499(8) 1 calc PR A 2
C44B C 0.2020(8) 0.2569(8) 0.5611(5) 0.034(4) Uiso 0.499(8) 1 d PG A 2
H44D H 0.1469 0.1960 0.5636 0.051 Uiso 0.499(8) 1 calc PR A 2
H44E H 0.2215 0.3119 0.6070 0.051 Uiso 0.499(8) 1 calc PR A 2
H44F H 0.2715 0.2211 0.5458 0.051 Uiso 0.499(8) 1 calc PR A 2
C45B C -0.0493(7) 0.2058(8) 0.4730(5) 0.036(4) Uiso 0.499(8) 1 d PG A 2
H45D H -0.0176 0.1626 0.5060 0.054 Uiso 0.499(8) 1 calc PR A 2
H45E H -0.0685 0.1520 0.4267 0.054 Uiso 0.499(8) 1 calc PR A 2
H45F H -0.1186 0.2428 0.4878 0.054 Uiso 0.499(8) 1 calc PR A 2
C46A C -0.263(2) -0.529(3) 0.0649(18) 0.145(14) Uiso 0.50 1 d PD B -1
H46A H -0.1933 -0.5364 0.0960 0.218 Uiso 0.50 1 calc PR B -1
H46B H -0.2409 -0.5068 0.0244 0.218 Uiso 0.50 1 calc PR B -1
H46C H -0.3073 -0.6037 0.0494 0.218 Uiso 0.50 1 calc PR B -1
C47A C -0.3352(19) -0.434(2) 0.1039(13) 0.080(8) Uiso 0.50 1 d PD B -1
H47A H -0.2894 -0.3593 0.1212 0.096 Uiso 0.50 1 calc PR B -1
H47B H -0.3586 -0.4570 0.1442 0.096 Uiso 0.50 1 calc PR B -1
C48A C -0.442(2) -0.421(2) 0.0542(13) 0.108(10) Uiso 0.50 1 d PD B -1
H48A H -0.4225 -0.3521 0.0376 0.130 Uiso 0.50 1 calc PR B -1
H48B H -0.5015 -0.3954 0.0845 0.130 Uiso 0.50 1 calc PR B -1
C49A C -0.505(2) -0.509(3) -0.0106(18) 0.095(8) Uiso 0.50 1 d PD B -1
H49A H -0.5207 -0.5825 0.0024 0.114 Uiso 0.50 1 calc PR B -1
H49B H -0.4529 -0.5272 -0.0459 0.114 Uiso 0.50 1 calc PR B -1
C50A C -0.6194(18) -0.4749(19) -0.0452(12) 0.070(6) Uiso 0.50 1 d PD B -1
H50A H -0.6716 -0.4500 -0.0102 0.084 Uiso 0.50 1 calc PR B -1
H50B H -0.6052 -0.4090 -0.0652 0.084 Uiso 0.50 1 calc PR B -1
C51A C -0.675(6) -0.581(5) -0.103(4) 0.36(6) Uiso 0.50 1 d PD B -1
H51A H -0.7479 -0.5603 -0.1246 0.544 Uiso 0.50 1 calc PR B -1
H51B H -0.6874 -0.6462 -0.0829 0.544 Uiso 0.50 1 calc PR B -1
H51C H -0.6234 -0.6037 -0.1381 0.544 Uiso 0.50 1 calc PR B -1

loop_
_atom_site_aniso_label
_atom_site_aniso_U_11
_atom_site_aniso_U_22
_atom_site_aniso_U_33
_atom_site_aniso_U_23
_atom_site_aniso_U_13
_atom_site_aniso_U_12
Ru1 0.0502(4) 0.0427(4) 0.0170(3) 0.0054(3) -0.0031(3) 0.0187(3)
Ru2 0.0294(3) 0.0324(3) 0.0233(3) 0.0063(3) 0.0027(2) 0.0005(3)
Ru3 0.0389(4) 0.0348(4) 0.0218(3) 0.0090(3) -0.0024(3) -0.0070(3)
Ru4 0.1142(7) 0.0319(4) 0.0180(3) 0.0053(3) -0.0065(4) 0.0286(4)
Ru5 0.0431(4) 0.0811(6) 0.0184(3) 0.0037(3) -0.0010(3) 0.0357(4)
Ru6 0.0355(4) 0.0325(3) 0.0200(3) 0.0098(3) -0.0032(2) 0.0057(3)
Ga1 0.0280(5) 0.1025(9) 0.0234(5) -0.0017(5) -0.0012(4) 0.0164(5)
Ga2 0.1316(11) 0.0325(5) 0.0214(5) 0.0115(4) -0.0033(6) 0.0074(6)
Ga3 0.0744(7) 0.0541(6) 0.0200(4) 0.0031(4) 0.0002(4) 0.0340(6)
O1 0.101(6) 0.097(6) 0.042(4) 0.030(4) -0.008(4) 0.052(5)
O2 0.054(4) 0.054(4) 0.030(3) 0.002(3) 0.009(3) -0.003(3)
O3 0.115(7) 0.068(5) 0.046(4) 0.023(4) 0.014(4) -0.031(5)
O4 0.075(5) 0.036(3) 0.036(3) 0.001(3) -0.002(3) 0.010(3)
O5 0.078(6) 0.126(7) 0.048(4) 0.021(5) -0.017(4) -0.062(5)
O6 0.040(4) 0.095(5) 0.037(3) 0.029(4) 0.007(3) 0.002(3)
O7 0.040(3) 0.057(4) 0.057(4) 0.021(3) 0.013(3) 0.020(3)
O8 0.208(11) 0.039(4) 0.035(4) 0.007(3) 0.014(5) -0.022(5)
O9 0.248(12) 0.098(7) 0.034(4) 0.030(4) 0.027(5) 0.128(8)
O10 0.045(4) 0.151(9) 0.042(4) 0.008(5) 0.009(4) 0.004(5)
O11 0.098(6) 0.175(9) 0.040(4) -0.011(5) -0.022(4) 0.104(7)
O12 0.052(4) 0.061(4) 0.039(3) 0.022(3) 0.005(3) -0.003(3)
O13 0.061(4) 0.071(5) 0.049(4) 0.027(3) -0.003(3) 0.035(4)
O14 0.074(5) 0.054(4) 0.033(3) 0.010(3) -0.009(3) -0.017(4)
C1 0.078(7) 0.064(6) 0.024(4) 0.010(4) -0.002(4) 0.032(6)
C2 0.044(5) 0.048(5) 0.028(4) 0.009(4) 0.000(4) 0.009(4)
C3 0.057(6) 0.046(5) 0.035(5) 0.004(4) 0.009(4) -0.017(4)
C4 0.044(5) 0.038(5) 0.034(4) 0.013(4) 0.003(4) 0.010(4)
C5 0.059(6) 0.081(7) 0.035(5) 0.022(5) -0.008(5) -0.040(6)
C6 0.032(4) 0.054(5) 0.035(5) 0.022(4) -0.001(4) -0.012(4)
C7 0.038(5) 0.037(5) 0.031(4) 0.012(4) 0.006(3) 0.008(4)
C8 0.171(13) 0.031(5) 0.028(5) 0.014(4) 0.019(6) 0.012(7)
C9 0.198(15) 0.070(8) 0.020(4) 0.016(5) 0.022(7) 0.073(9)
C10 0.026(5) 0.123(10) 0.035(5) -0.011(6) -0.006(4) 0.026(6)
C11 0.073(8) 0.129(11) 0.024(5) -0.020(6) -0.011(5) 0.064(8)
C12 0.038(5) 0.044(5) 0.031(4) 0.011(4) -0.006(4) -0.001(4)
C13 0.046(5) 0.051(5) 0.032(4) 0.019(4) 0.002(4) 0.009(4)
C14 0.053(5) 0.041(5) 0.024(4) 0.014(4) 0.006(4) 0.005(4)
C15 0.050(5) 0.032(4) 0.023(4) 0.009(3) -0.005(3) 0.017(4)
C16 0.035(5) 0.084(7) 0.043(5) 0.028(5) 0.005(4) 0.005(5)
C17 0.032(4) 0.062(6) 0.036(4) 0.020(4) 0.009(4) 0.011(4)
C18 0.026(4) 0.043(5) 0.041(5) 0.013(4) -0.006(3) -0.001(3)
C19 0.042(5) 0.050(5) 0.047(5) 0.025(4) -0.010(4) -0.005(4)
C20 0.039(5) 0.083(7) 0.042(5) 0.034(5) -0.005(4) -0.021(5)
C21 0.034(5) 0.148(12) 0.057(7) 0.029(7) 0.015(5) 0.025(6)
C22 0.043(5) 0.057(6) 0.041(5) 0.013(4) -0.005(4) 0.013(4)
C23 0.045(5) 0.049(5) 0.033(4) 0.007(4) -0.001(4) 0.006(4)
C24 0.095(9) 0.055(7) 0.081(8) 0.031(6) -0.031(7) -0.002(6)
C25 0.076(8) 0.115(10) 0.063(7) 0.055(7) -0.006(6) -0.030(7)
C26 0.055(5) 0.031(4) 0.035(4) 0.011(4) -0.010(4) 0.005(4)
C27 0.035(4) 0.032(4) 0.039(4) 0.020(4) -0.001(3) 0.008(3)
C28 0.043(5) 0.061(6) 0.041(5) 0.033(5) -0.006(4) -0.012(4)
C29 0.064(6) 0.055(6) 0.038(5) 0.028(5) -0.020(4) -0.025(5)
C30 0.076(7) 0.027(4) 0.039(5) 0.015(4) -0.011(5) -0.010(4)
C31 0.048(5) 0.043(5) 0.034(4) 0.016(4) 0.006(4) 0.013(4)
C32 0.040(5) 0.045(5) 0.034(4) 0.016(4) 0.004(4) 0.002(4)
C33 0.036(5) 0.120(10) 0.073(7) 0.058(7) -0.006(5) 0.007(6)
C34 0.090(9) 0.120(11) 0.046(6) 0.028(7) -0.025(6) -0.057(8)
C35 0.154(12) 0.023(5) 0.053(6) 0.002(4) -0.021(7) 0.007(6)

loop_
_atom_type_symbol
_atom_type_description
_atom_type_scat_dispersion_real
_atom_type_scat_dispersion_imag
_atom_type_scat_source
C C 0.0033 0.0016 'International Tables Vol C Tables 4.2.6.8 and 6.1.1.4'
H H 0.0000 0.0000 'International Tables Vol C Tables 4.2.6.8 and 6.1.1.4'
Ga Ga 0.2307 1.6083 'International Tables Vol C Tables 4.2.6.8 and 6.1.1.4'
O O 0.0106 0.0060 'International Tables Vol C Tables 4.2.6.8 and 6.1.1.4'
Ru Ru -1.2594 0.8363 'International Tables Vol C Tables 4.2.6.8 and 6.1.1.4'

loop_
_geom_angle_atom_site_label_1
_geom_angle_atom_site_label_2
_geom_angle_atom_site_label_3
_geom_angle
_geom_angle_site_symmetry_1
_geom_angle_site_symmetry_3
_geom_angle_publ_flag
C2 Ru1 C1 90.9(4) . . ?
C2 Ru1 C15 133.5(3) . . ?
C1 Ru1 C15 135.7(3) . . ?
C2 Ru1 Ga1 95.0(3) . . ?
C1 Ru1 Ga1 92.5(4) . . ?
C15 Ru1 Ga1 84.5(3) . . ?
C2 Ru1 Ga2 94.7(3) . . ?
C1 Ru1 Ga2 95.0(4) . . ?
C15 Ru1 Ga2 83.3(3) . . ?
Ga1 Ru1 Ga2 167.66(4) . . ?
C2 Ru1 Ru2 96.2(3) . . ?
C1 Ru1 Ru2 149.0(4) . . ?
C15 Ru1 Ru2 45.6(2) . . ?
Ga1 Ru1 Ru2 56.87(5) . . ?
Ga2 Ru1 Ru2 114.35(5) . . ?
C2 Ru1 Ru3 96.0(3) . . ?
C1 Ru1 Ru3 151.0(4) . . ?
C15 Ru1 Ru3 45.1(2) . . ?
Ga1 Ru1 Ru3 114.80(5) . . ?
Ga2 Ru1 Ru3 56.44(5) . . ?
Ru2 Ru1 Ru3 58.10(5) . . ?
C2 Ru1 Ru5 148.7(3) . . ?
C1 Ru1 Ru5 98.9(3) . . ?
C15 Ru1 Ru5 44.7(3) . . ?
Ga1 Ru1 Ru5 55.17(5) . . ?
Ga2 Ru1 Ru5 113.81(6) . . ?
Ru2 Ru1 Ru5 61.14(5) . . ?
Ru3 Ru1 Ru5 89.73(5) . . ?
C2 Ru1 Ru4 147.9(3) . . ?
C1 Ru1 Ru4 100.1(3) . . ?
C15 Ru1 Ru4 44.2(2) . . ?
Ga1 Ru1 Ru4 114.41(6) . . ?
Ga2 Ru1 Ru4 54.57(5) . . ?
Ru2 Ru1 Ru4 89.78(5) . . ?
Ru3 Ru1 Ru4 60.85(5) . . ?
Ru5 Ru1 Ru4 59.31(5) . . ?
C3 Ru2 C4 94.2(4) . . ?
C3 Ru2 C15 129.6(3) . . ?
C4 Ru2 C15 135.7(3) . . ?
C3 Ru2 C7 101.7(4) . . ?
C4 Ru2 C7 83.9(3) . . ?
C15 Ru2 C7 92.4(3) . . ?
C3 Ru2 Ga1 102.5(3) . . ?
C4 Ru2 Ga1 80.1(3) . . ?
C15 Ru2 Ga1 83.2(2) . . ?
C7 Ru2 Ga1 151.8(2) . . ?
C3 Ru2 Ru3 136.9(3) . . ?
C4 Ru2 Ru3 108.1(3) . . ?
C15 Ru2 Ru3 46.9(2) . . ?
C7 Ru2 Ru3 47.3(2) . . ?
Ga1 Ru2 Ru3 117.13(6) . . ?
C3 Ru2 Ru1 155.7(3) . . ?
C4 Ru2 Ru1 92.8(2) . . ?
C15 Ru2 Ru1 44.8(2) . . ?
C7 Ru2 Ru1 102.2(2) . . ?
Ga1 Ru2 Ru1 55.96(5) . . ?
Ru3 Ru2 Ru1 61.36(4) . . ?
C3 Ru2 Ru6 88.8(3) . . ?
C4 Ru2 Ru6 164.2(3) . . ?
C15 Ru2 Ru6 45.9(2) . . ?
C7 Ru2 Ru6 80.3(2) . . ?
Ga1 Ru2 Ru6 114.37(6) . . ?
Ru3 Ru2 Ru6 60.64(5) . . ?
Ru1 Ru2 Ru6 90.70(5) . . ?
C3 Ru2 Ru5 99.4(3) . . ?
C4 Ru2 Ru5 134.3(2) . . ?
C15 Ru2 Ru5 44.0(2) . . ?
C7 Ru2 Ru5 134.2(2) . . ?
Ga1 Ru2 Ru5 54.47(5) . . ?
Ru3 Ru2 Ru5 90.86(5) . . ?
Ru1 Ru2 Ru5 59.89(4) . . ?
Ru6 Ru2 Ru5 59.92(5) . . ?
C5 Ru3 C6 92.7(4) . . ?
C5 Ru3 C15 130.1(4) . . ?
C6 Ru3 C15 136.4(3) . . ?
C5 Ru3 C7 101.1(4) . . ?
C6 Ru3 C7 84.6(3) . . ?
C15 Ru3 C7 93.1(3) . . ?
C5 Ru3 Ga2 103.3(3) . . ?
C6 Ru3 Ga2 79.7(3) . . ?
C15 Ru3 Ga2 82.3(2) . . ?
C7 Ru3 Ga2 151.4(2) . . ?
C5 Ru3 Ru2 137.3(3) . . ?
C6 Ru3 Ru2 109.3(3) . . ?
C15 Ru3 Ru2 47.0(2) . . ?
C7 Ru3 Ru2 47.9(2) . . ?
Ga2 Ru3 Ru2 116.10(6) . . ?
C5 Ru3 Ru6 89.0(3) . . ?
C6 Ru3 Ru6 165.6(3) . . ?
C15 Ru3 Ru6 46.2(2) . . ?
C7 Ru3 Ru6 81.0(2) . . ?
Ga2 Ru3 Ru6 113.76(6) . . ?
Ru2 Ru3 Ru6 61.14(5) . . ?
C5 Ru3 Ru1 156.5(4) . . ?
C6 Ru3 Ru1 93.5(2) . . ?
C15 Ru3 Ru1 44.3(2) . . ?
C7 Ru3 Ru1 102.0(2) . . ?
Ga2 Ru3 Ru1 55.76(5) . . ?
Ru2 Ru3 Ru1 60.54(5) . . ?
Ru6 Ru3 Ru1 90.52(5) . . ?
C5 Ru3 Ru4 100.3(4) . . ?
C6 Ru3 Ru4 133.6(3) . . ?
C15 Ru3 Ru4 43.6(2) . . ?
C7 Ru3 Ru4 134.5(2) . . ?
Ga2 Ru3 Ru4 53.99(5) . . ?
Ru2 Ru3 Ru4 90.55(5) . . ?
Ru6 Ru3 Ru4 59.80(4) . . ?
Ru1 Ru3 Ru4 59.76(5) . . ?
C8 Ru4 C9 92.5(6) . . ?
C8 Ru4 C15 138.5(4) . . ?
C9 Ru4 C15 128.4(5) . . ?
C8 Ru4 Ga3 96.5(4) . . ?
C9 Ru4 Ga3 85.1(4) . . ?
C15 Ru4 Ga3 93.8(2) . . ?
C8 Ru4 Ga2 94.1(3) . . ?
C9 Ru4 Ga2 84.7(3) . . ?
C15 Ru4 Ga2 84.6(2) . . ?
Ga3 Ru4 Ga2 165.53(5) . . ?
C8 Ru4 Ru5 148.4(3) . . ?
C9 Ru4 Ru5 98.0(5) . . ?
C15 Ru4 Ru5 45.2(3) . . ?
Ga3 Ru4 Ru5 55.19(5) . . ?
Ga2 Ru4 Ru5 116.39(6) . . ?
C8 Ru4 Ru6 100.3(3) . . ?
C9 Ru4 Ru6 155.1(5) . . ?
C15 Ru4 Ru6 45.7(2) . . ?
Ga3 Ru4 Ru6 72.39(5) . . ?
Ga2 Ru4 Ru6 115.24(6) . . ?
Ru5 Ru4 Ru6 60.53(4) . . ?
C8 Ru4 Ru1 150.0(3) . . ?
C9 Ru4 Ru1 89.6(4) . . ?
C15 Ru4 Ru1 44.1(2) . . ?
Ga3 Ru4 Ru1 113.50(7) . . ?
Ga2 Ru4 Ru1 56.24(5) . . ?
Ru5 Ru4 Ru1 60.24(5) . . ?
Ru6 Ru4 Ru1 89.81(5) . . ?
C8 Ru4 Ru3 102.0(4) . . ?
C9 Ru4 Ru3 138.9(3) . . ?
C15 Ru4 Ru3 44.2(2) . . ?
Ga3 Ru4 Ru3 130.11(5) . . ?
Ga2 Ru4 Ru3 56.29(5) . . ?
Ru5 Ru4 Ru3 89.42(5) . . ?
Ru6 Ru4 Ru3 58.97(4) . . ?
Ru1 Ru4 Ru3 59.39(5) . . ?
C11 Ru5 C10 92.5(5) . . ?
C11 Ru5 C15 128.2(5) . . ?
C10 Ru5 C15 138.8(4) . . ?
C11 Ru5 Ga3 85.3(4) . . ?
C10 Ru5 Ga3 96.7(3) . . ?
C15 Ru5 Ga3 93.2(2) . . ?
C11 Ru5 Ga1 84.5(3) . . ?
C10 Ru5 Ga1 94.2(3) . . ?
C15 Ru5 Ga1 84.9(2) . . ?
Ga3 Ru5 Ga1 165.38(5) . . ?
C11 Ru5 Ru4 98.1(5) . . ?
C10 Ru5 Ru4 148.3(3) . . ?
C15 Ru5 Ru4 44.9(2) . . ?
Ga3 Ru5 Ru4 54.87(6) . . ?
Ga1 Ru5 Ru4 116.46(6) . . ?
C11 Ru5 Ru1 89.5(4) . . ?
C10 Ru5 Ru1 149.9(3) . . ?
C15 Ru5 Ru1 44.2(2) . . ?
Ga3 Ru5 Ru1 113.40(6) . . ?
Ga1 Ru5 Ru1 56.09(5) . . ?
Ru4 Ru5 Ru1 60.45(5) . . ?
C11 Ru5 Ru6 154.9(4) . . ?
C10 Ru5 Ru6 100.7(3) . . ?
C15 Ru5 Ru6 45.5(2) . . ?
Ga3 Ru5 Ru6 72.06(6) . . ?
Ga1 Ru5 Ru6 115.40(6) . . ?
Ru4 Ru5 Ru6 60.14(5) . . ?
Ru1 Ru5 Ru6 89.71(6) . . ?
C11 Ru5 Ru2 138.5(3) . . ?
C10 Ru5 Ru2 102.5(3) . . ?
C15 Ru5 Ru2 44.3(2) . . ?
Ga3 Ru5 Ru2 129.91(5) . . ?
Ga1 Ru5 Ru2 56.25(5) . . ?
Ru4 Ru5 Ru2 89.17(5) . . ?
Ru1 Ru5 Ru2 58.96(4) . . ?
Ru6 Ru5 Ru2 59.18(5) . . ?
C13 Ru6 C12 91.0(4) . . ?
C13 Ru6 C14 90.6(4) . . ?
C12 Ru6 C14 97.4(3) . . ?
C13 Ru6 C15 122.1(3) . . ?
C12 Ru6 C15 123.8(3) . . ?
C14 Ru6 C15 123.2(3) . . ?
C13 Ru6 Ru3 86.0(3) . . ?
C12 Ru6 Ru3 160.8(2) . . ?
C14 Ru6 Ru3 101.6(2) . . ?
C15 Ru6 Ru3 45.5(2) . . ?
C13 Ru6 Ru2 86.2(3) . . ?
C12 Ru6 Ru2 102.7(3) . . ?
C14 Ru6 Ru2 159.7(2) . . ?
C15 Ru6 Ru2 45.3(2) . . ?
Ru3 Ru6 Ru2 58.22(5) . . ?
C13 Ru6 Ru4 143.2(3) . . ?
C12 Ru6 Ru4 125.5(3) . . ?
C14 Ru6 Ru4 80.9(2) . . ?
C15 Ru6 Ru4 44.4(2) . . ?
Ru3 Ru6 Ru4 61.23(5) . . ?
Ru2 Ru6 Ru4 89.71(5) . . ?
C13 Ru6 Ru5 142.9(3) . . ?
C12 Ru6 Ru5 81.0(2) . . ?
C14 Ru6 Ru5 126.3(3) . . ?
C15 Ru6 Ru5 44.5(2) . . ?
Ru3 Ru6 Ru5 90.04(5) . . ?
Ru2 Ru6 Ru5 60.90(5) . . ?
Ru4 Ru6 Ru5 59.34(5) . . ?
C17 Ga1 C18 37.2(3) . . ?
C17 Ga1 C16 36.0(3) . . ?
C18 Ga1 C16 58.4(3) . . ?
C17 Ga1 Ru5 132.1(2) . . ?
C18 Ga1 Ru5 164.8(2) . . ?
C16 Ga1 Ru5 106.6(2) . . ?
C17 Ga1 Ru1 127.6(2) . . ?
C18 Ga1 Ru1 125.7(2) . . ?
C16 Ga1 Ru1 152.9(3) . . ?
Ru5 Ga1 Ru1 68.74(6) . . ?
C17 Ga1 Ru2 155.3(3) . . ?
C18 Ga1 Ru2 118.9(2) . . ?
C16 Ga1 Ru2 137.9(2) . . ?
Ru5 Ga1 Ru2 69.28(6) . . ?
Ru1 Ga1 Ru2 67.17(5) . . ?
C26 Ga2 C27 38.8(3) . . ?
C26 Ga2 Ru4 126.4(2) . . ?
C27 Ga2 Ru4 161.3(2) . . ?
C26 Ga2 Ru1 126.4(2) . . ?
C27 Ga2 Ru1 127.2(2) . . ?
Ru4 Ga2 Ru1 69.19(6) . . ?
C26 Ga2 Ru3 159.9(3) . . ?
C27 Ga2 Ru3 122.4(2) . . ?
Ru4 Ga2 Ru3 69.72(5) . . ?
Ru1 Ga2 Ru3 67.81(5) . . ?
C39A Ga3 C40A 36.62(13) . . ?
C39A Ga3 C39B 16.77(19) . . ?
C40A Ga3 C39B 20.61(19) . . ?
C39A Ga3 C38A 36.04(12) . . ?
C40A Ga3 C38A 59.84(19) . . ?
C39B Ga3 C38A 47.9(2) . . ?
C39A Ga3 C40B 49.1(2) . . ?
C40A Ga3 C40B 17.43(19) . . ?
C39B Ga3 C40B 35.60(12) . . ?
C38A Ga3 C40B 61.4(2) . . ?
C39A Ga3 C36A 59.87(19) . . ?
C40A Ga3 C36A 35.64(12) . . ?
C39B Ga3 C36A 50.3(2) . . ?
C38A Ga3 C36A 58.81(18) . . ?
C40B Ga3 C36A 19.00(18) . . ?
C39A Ga3 C38B 20.75(19) . . ?
C40A Ga3 C38B 51.4(2) . . ?
C39B Ga3 C38B 35.22(12) . . ?
C38A Ga3 C38B 16.28(19) . . ?
C40B Ga3 C38B 58.26(18) . . ?
C36A Ga3 C38B 61.8(2) . . ?
C39A Ga3 C37A 59.32(18) . . ?
C40A Ga3 C37A 58.84(18) . . ?
C39B Ga3 C37A 61.1(2) . . ?
C38A Ga3 C37A 35.16(12) . . ?
C40B Ga3 C37A 48.60(19) . . ?
C36A Ga3 C37A 34.69(11) . . ?
C38B Ga3 C37A 47.38(19) . . ?
C39A Ga3 C36B 62.3(2) . . ?
C40A Ga3 C36B 48.5(2) . . ?
C39B Ga3 C36B 57.83(17) . . ?
C38A Ga3 C36B 49.19(19) . . ?
C40B Ga3 C36B 34.29(11) . . ?
C36A Ga3 C36B 17.17(18) . . ?
C38B Ga3 C36B 57.15(17) . . ?
C37A Ga3 C36B 18.53(18) . . ?
C39A Ga3 C37B 50.6(2) . . ?
C40A Ga3 C37B 62.1(2) . . ?
C39B Ga3 C37B 57.51(17) . . ?
C38A Ga3 C37B 19.61(18) . . ?
C40B Ga3 C37B 56.95(17) . . ?
C36A Ga3 C37B 47.6(2) . . ?
C38B Ga3 C37B 34.23(11) . . ?
C37A Ga3 C37B 16.65(18) . . ?
C36B Ga3 C37B 33.74(11) . . ?
C39A Ga3 Ru4 132.02(17) . . ?
C40A Ga3 Ru4 168.59(17) . . ?
C39B Ga3 Ru4 148.02(16) . . ?
C38A Ga3 Ru4 111.69(17) . . ?
C40B Ga3 Ru4 167.59(15) . . ?
C36A Ga3 Ru4 148.96(16) . . ?
C38B Ga3 Ru4 118.29(17) . . ?
C37A Ga3 Ru4 119.54(16) . . ?
C36B Ga3 Ru4 133.30(15) . . ?
C37B Ga3 Ru4 112.84(16) . . ?
C39A Ga3 Ru5 151.02(17) . . ?
C40A Ga3 Ru5 120.10(18) . . ?
C39B Ga3 Ru5 136.06(16) . . ?
C38A Ga3 Ru5 167.55(16) . . ?
C40B Ga3 Ru5 114.39(16) . . ?
C36A Ga3 Ru5 113.05(17) . . ?
C38B Ga3 Ru5 171.25(16) . . ?
C37A Ga3 Ru5 132.76(16) . . ?
C36B Ga3 Ru5 120.20(16) . . ?
C37B Ga3 Ru5 147.95(15) . . ?
Ru4 Ga3 Ru5 69.94(6) . . ?
O1 C1 Ru1 177.8(8) . . ?
O2 C2 Ru1 178.3(8) . . ?
O3 C3 Ru2 177.0(10) . . ?
O4 C4 Ru2 175.8(8) . . ?
O5 C5 Ru3 178.3(12) . . ?
O6 C6 Ru3 175.5(8) . . ?
O7 C7 Ru3 137.7(7) . . ?
O7 C7 Ru2 137.3(7) . . ?
Ru3 C7 Ru2 84.8(3) . . ?
O8 C8 Ru4 178.1(12) . . ?
O9 C9 Ru4 174.9(15) . . ?
O10 C10 Ru5 178.8(10) . . ?
O11 C11 Ru5 176.4(15) . . ?
O12 C12 Ru6 173.2(8) . . ?
O13 C13 Ru6 176.7(8) . . ?
O14 C14 Ru6 173.6(8) . . ?
Ru1 C15 Ru4 91.7(3) . . ?
Ru1 C15 Ru5 91.1(3) . . ?
Ru4 C15 Ru5 89.9(3) . . ?
Ru1 C15 Ru3 90.6(3) . . ?
Ru4 C15 Ru3 92.2(4) . . ?
Ru5 C15 Ru3 177.2(4) . . ?
Ru1 C15 Ru2 89.6(3) . . ?
Ru4 C15 Ru2 177.8(5) . . ?
Ru5 C15 Ru2 91.7(4) . . ?
Ru3 C15 Ru2 86.1(3) . . ?
Ru1 C15 Ru6 178.1(4) . . ?
Ru4 C15 Ru6 89.9(3) . . ?
Ru5 C15 Ru6 90.0(3) . . ?
Ru3 C15 Ru6 88.3(3) . . ?
Ru2 C15 Ru6 88.7(3) . . ?
C20 C16 C17 106.0(8) . . ?
C20 C16 C21 127.5(9) . . ?
C17 C16 C21 126.3(9) . . ?
C20 C16 Ga1 86.7(6) . . ?
C17 C16 Ga1 59.2(5) . . ?
C21 C16 Ga1 121.6(8) . . ?
C16 C17 C18 108.6(8) . . ?
C16 C17 C22 124.0(8) . . ?
C18 C17 C22 124.2(7) . . ?
C16 C17 Ga1 84.8(5) . . ?
C18 C17 Ga1 81.0(5) . . ?
C22 C17 Ga1 118.5(7) . . ?
C19 C18 C17 106.4(8) . . ?
C19 C18 C23 127.9(8) . . ?
C17 C18 C23 125.4(7) . . ?
C19 C18 Ga1 88.5(5) . . ?
C17 C18 Ga1 61.8(5) . . ?
C23 C18 Ga1 119.3(6) . . ?
C18 C19 C20 108.6(8) . . ?
C18 C19 C24 126.1(9) . . ?
C20 C19 C24 125.3(9) . . ?
C16 C20 C19 110.4(8) . . ?
C16 C20 C25 125.4(10) . . ?
C19 C20 C25 124.3(10) . . ?
C30 C26 C27 106.4(8) . . ?
C30 C26 C31 125.6(8) . . ?
C27 C26 C31 126.0(7) . . ?
C30 C26 Ga2 88.4(5) . . ?
C27 C26 Ga2 74.0(4) . . ?
C31 C26 Ga2 116.7(6) . . ?
C28 C27 C26 107.8(8) . . ?
C28 C27 C32 127.0(8) . . ?
C26 C27 C32 123.9(7) . . ?
C28 C27 Ga2 90.4(5) . . ?
C26 C27 Ga2 67.2(5) . . ?
C32 C27 Ga2 117.7(6) . . ?
C27 C28 C29 108.2(8) . . ?
C27 C28 C33 127.1(9) . . ?
C29 C28 C33 124.7(9) . . ?
C30 C29 C28 109.8(8) . . ?
C30 C29 C34 125.3(11) . . ?
C28 C29 C34 124.9(10) . . ?
C29 C30 C26 107.7(8) . . ?
C29 C30 C35 127.8(9) . . ?
C26 C30 C35 124.5(9) . . ?
C37A C36A C40A 107.7 . . ?
C37A C36A C41A 126.0 . . ?
C40A C36A C41A 126.3 . . ?
C37A C36A Ga3 73.7(2) . . ?
C40A C36A Ga3 68.7(2) . . ?
C41A C36A Ga3 123.1(2) . . ?
C36A C37A C38A 108.1 . . ?
C36A C37A C42A 125.7 . . ?
C38A C37A C42A 126.1 . . ?
C36A C37A Ga3 71.6(2) . . ?
C38A C37A Ga3 69.9(2) . . ?
C42A C37A Ga3 124.2(2) . . ?
C39A C38A C37A 108.1 . . ?
C39A C38A C43A 125.7 . . ?
C37A C38A C43A 126.2 . . ?
C39A C38A Ga3 69.3(2) . . ?
C37A C38A Ga3 75.0(2) . . ?
C43A C38A Ga3 121.5(2) . . ?
C38A C39A C40A 107.7 . . ?
C38A C39A C44A 126.0 . . ?
C40A C39A C44A 126.3 . . ?
C38A C39A Ga3 74.7(2) . . ?
C40A C39A Ga3 72.5(2) . . ?
C44A C39A Ga3 118.6(2) . . ?
C36A C40A C39A 108.3 . . ?
C36A C40A C45A 125.8 . . ?
C39A C40A C45A 125.8 . . ?
C36A C40A Ga3 75.6(2) . . ?
C39A C40A Ga3 70.9(2) . . ?
C45A C40A Ga3 119.4(2) . . ?
C40B C36B C37B 107.7 . . ?
C40B C36B C41B 126.0 . . ?
C37B C36B C41B 126.3 . . ?
C40B C36B Ga3 69.3(2) . . ?
C37B C36B Ga3 73.4(2) . . ?
C41B C36B Ga3 122.8(2) . . ?
C36B C37B C38B 108.3 . . ?
C36B C37B C42B 125.8 . . ?
C38B C37B C42B 125.8 . . ?
C36B C37B Ga3 72.8(2) . . ?
C38B C37B Ga3 69.8(2) . . ?
C42B C37B Ga3 123.1(2) . . ?
C39B C38B C37B 107.7 . . ?
C39B C38B C43B 126.0 . . ?
C37B C38B C43B 126.3 . . ?
C39B C38B Ga3 69.8(2) . . ?
C37B C38B Ga3 76.0(2) . . ?
C43B C38B Ga3 119.9(2) . . ?
C38B C39B C40B 108.1 . . ?
C38B C39B C44B 125.7 . . ?
C40B C39B C44B 126.2 . . ?
C38B C39B Ga3 74.9(2) . . ?
C40B C39B Ga3 74.0(2) . . ?
C44B C39B Ga3 117.2(2) . . ?
C36B C40B C39B 108.1 . . ?
C36B C40B C45B 125.7 . . ?
C39B C40B C45B 126.2 . . ?
C36B C40B Ga3 76.4(2) . . ?
C39B C40B Ga3 70.4(2) . . ?
C45B C40B Ga3 119.0(2) . . ?
C46A C47A C48A 109(2) . . ?
C47A C48A C49A 130(2) . . ?
C48A C49A C50A 117.7(18) . . ?
C51A C50A C49A 109(2) . . ?

loop_
_geom_bond_atom_site_label_1
_geom_bond_atom_site_label_2
_geom_bond_distance
_geom_bond_site_symmetry_2
_geom_bond_publ_flag
Ru1 C2 1.875(8) . ?
Ru1 C1 1.876(9) . ?
Ru1 C15 2.030(7) . ?
Ru1 Ga1 2.592(2) . ?
Ru1 Ga2 2.594(2) . ?
Ru1 Ru2 2.8823(16) . ?
Ru1 Ru3 2.905(2) . ?
Ru1 Ru5 2.9102(19) . ?
Ru1 Ru4 2.916(2) . ?
Ru2 C3 1.876(9) . ?
Ru2 C4 1.890(9) . ?
Ru2 C15 2.060(8) . ?
Ru2 C7 2.095(8) . ?
Ru2 Ga1 2.6190(19) . ?
Ru2 Ru3 2.8105(19) . ?
Ru2 Ru6 2.896(2) . ?
Ru2 Ru5 2.9463(19) . ?
Ru3 C5 1.882(9) . ?
Ru3 C6 1.883(9) . ?
Ru3 C15 2.057(9) . ?
Ru3 C7 2.073(8) . ?
Ru3 Ga2 2.6145(17) . ?
Ru3 Ru6 2.8816(19) . ?
Ru3 Ru4 2.948(2) . ?
Ru4 C8 1.866(14) . ?
Ru4 C9 1.868(11) . ?
Ru4 C15 2.034(8) . ?
Ru4 Ga3 2.510(2) . ?
Ru4 Ga2 2.542(2) . ?
Ru4 Ru5 2.883(2) . ?
Ru4 Ru6 2.9066(16) . ?
Ru5 C11 1.864(10) . ?
Ru5 C10 1.882(14) . ?
Ru5 C15 2.046(9) . ?
Ru5 Ga3 2.520(2) . ?
Ru5 Ga1 2.563(2) . ?
Ru5 Ru6 2.918(2) . ?
Ru6 C13 1.888(9) . ?
Ru6 C12 1.896(9) . ?
Ru6 C14 1.907(9) . ?
Ru6 C15 2.081(7) . ?
Ga1 C17 2.103(9) . ?
Ga1 C18 2.358(8) . ?
Ga1 C16 2.438(9) . ?
Ga2 C26 2.141(8) . ?
Ga2 C27 2.234(8) . ?
Ga3 C39A 2.246(7) . ?
Ga3 C40A 2.266(7) . ?
Ga3 C39B 2.305(7) . ?
Ga3 C38A 2.316(7) . ?
Ga3 C40B 2.352(6) . ?
Ga3 C36A 2.356(7) . ?
Ga3 C38B 2.371(7) . ?
Ga3 C37A 2.382(7) . ?
Ga3 C36B 2.444(7) . ?
Ga3 C37B 2.451(7) . ?
O1 C1 1.144(10) . ?
O2 C2 1.147(9) . ?
O3 C3 1.136(10) . ?
O4 C4 1.131(9) . ?
O5 C5 1.140(11) . ?
O6 C6 1.139(10) . ?
O7 C7 1.167(9) . ?
O8 C8 1.150(14) . ?
O9 C9 1.139(13) . ?
O10 C10 1.141(14) . ?
O11 C11 1.153(12) . ?
O12 C12 1.143(10) . ?
O13 C13 1.144(10) . ?
O14 C14 1.145(10) . ?
C16 C20 1.395(14) . ?
C16 C17 1.438(12) . ?
C16 C21 1.492(14) . ?
C17 C18 1.445(12) . ?
C17 C22 1.506(12) . ?
C18 C19 1.406(12) . ?
C18 C23 1.489(12) . ?
C19 C20 1.406(14) . ?
C19 C24 1.504(14) . ?
C20 C25 1.520(13) . ?
C26 C30 1.447(11) . ?
C26 C27 1.455(11) . ?
C26 C31 1.503(11) . ?
C27 C28 1.402(11) . ?
C27 C32 1.498(11) . ?
C28 C29 1.415(14) . ?
C28 C33 1.502(14) . ?
C29 C30 1.389(14) . ?
C29 C34 1.505(12) . ?
C30 C35 1.492(14) . ?
C36A C37A 1.413(4) . ?
C36A C40A 1.417(4) . ?
C36A C41A 1.509(4) . ?
C37A C38A 1.420(4) . ?
C37A C42A 1.504(4) . ?
C38A C39A 1.413(4) . ?
C38A C43A 1.504(4) . ?
C39A C40A 1.418(4) . ?
C39A C44A 1.509(4) . ?
C40A C45A 1.501(4) . ?
C36B C40B 1.417(4) . ?
C36B C37B 1.421(4) . ?
C36B C41B 1.513(4) . ?
C37B C38B 1.421(4) . ?
C37B C42B 1.505(4) . ?
C38B C39B 1.416(4) . ?
C38B C43B 1.513(4) . ?
C39B C40B 1.424(4) . ?
C39B C44B 1.508(4) . ?
C40B C45B 1.508(4) . ?
C46A C47A 1.5398(14) . ?
C47A C48A 1.5399(14) . ?
C48A C49A 1.5400(15) . ?
C49A C50A 1.5400(14) . ?
C50A C51A 1.5400(15) . ?
